data_4304922
loop_
_publ_author_name
'Christian R. Samanamu'
'Marilyn M. Olmstead'
'Jean-Luc Montchamp'
'Anne F. Richards'

_publ_section_title
;
Convenient Synthesis of Aluminum and Gallium Phosphonate Cages
;
_journal_name_full 'Inorganic Chemistry'
_journal_page_first 3879
_journal_page_last 3887
_journal_paper_doi 10.1021/ic800023d
_journal_volume 47
_journal_year 2008
_chemical_formula_moiety 'C20 H42 Al4 N4 O24 P4, 8(N O3), 7(H2 O)'
_chemical_formula_sum 'C20 H58 Al4 N12 O55 P4'
_chemical_formula_weight 1578.58
_chemical_name_common '[(2PypoH)4Al4(OH2)12](NO3)8.7H2O'
_chemical_name_systematic
; 
 ? 
;
_space_group_IT_number 14
_symmetry_cell_setting monoclinic
_symmetry_space_group_name_Hall '-P 2ybc'
_symmetry_space_group_name_H-M 'P 1 21/c 1'
_atom_sites_solution_hydrogens geom
_atom_sites_solution_primary direct
_atom_sites_solution_secondary difmap
_audit_creation_method SHELXL-97
_cell_angle_alpha 90.00
_cell_angle_beta 114.604(11)
_cell_angle_gamma 90.00
_cell_formula_units_Z 4
_cell_length_a 10.7007(19)
_cell_length_b 24.348(4)
_cell_length_c 25.701(3)
_cell_measurement_temperature 213(2)
_cell_volume 6088.2(17)
_computing_cell_refinement 'SAINT 5.65 (Bruker, 2003)'
_computing_data_collection 'SMART 5.054 (Bruker, 2003)'
_computing_data_reduction 'SAINT 5.65 (Bruker, 2003)'
_computing_molecular_graphics 'SHELXTL 5.1 (Sheldrick, 1994)'
_computing_publication_material 'SHELXL97 (Sheldrick, 1997)'
_computing_structure_refinement 'SHELXL97 (Sheldrick, 1997)'
_computing_structure_solution 'SHELXS97 (Sheldrick, 1997)'
_diffrn_ambient_temperature 213(2)
_diffrn_detector_area_resol_mean 8.3
_diffrn_measured_fraction_theta_full 0.999
_diffrn_measured_fraction_theta_max 0.999
_diffrn_measurement_device_type 'Bruker SMART 1000'
_diffrn_measurement_method \w
_diffrn_radiation_monochromator graphite
_diffrn_radiation_source 'fine-focus sealed tube'
_diffrn_radiation_type MoK\a
_diffrn_radiation_wavelength 0.71073
_diffrn_reflns_av_R_equivalents 0.0893
_diffrn_reflns_av_sigmaI/netI 0.0957
_diffrn_reflns_limit_h_max 9
_diffrn_reflns_limit_h_min -12
_diffrn_reflns_limit_k_max 29
_diffrn_reflns_limit_k_min -29
_diffrn_reflns_limit_l_max 30
_diffrn_reflns_limit_l_min -19
_diffrn_reflns_number 30699
_diffrn_reflns_theta_full 25.25
_diffrn_reflns_theta_max 25.25
_diffrn_reflns_theta_min 1.67
_exptl_absorpt_coefficient_mu 0.318
_exptl_absorpt_correction_T_max 0.996
_exptl_absorpt_correction_T_min 0.991
_exptl_absorpt_correction_type multi-scan
_exptl_absorpt_process_details 'SADABS 2.10 (Sheldrick, 2003)'
_exptl_crystal_density_diffrn 1.722
_exptl_crystal_density_method 'not measured'
_exptl_crystal_F_000 3256
_exptl_crystal_size_max 0.03
_exptl_crystal_size_mid 0.02
_exptl_crystal_size_min 0.01
_refine_diff_density_max 0.669
_refine_diff_density_min -0.739
_refine_diff_density_rms 0.098
_refine_ls_extinction_method none
_refine_ls_goodness_of_fit_ref 1.011
_refine_ls_hydrogen_treatment constr
_refine_ls_matrix_type full
_refine_ls_number_parameters 852
_refine_ls_number_reflns 11001
_refine_ls_number_restraints 11
_refine_ls_restrained_S_all 1.020
_refine_ls_R_factor_all 0.1006
_refine_ls_R_factor_gt 0.0539
_refine_ls_shift/su_max 0.001
_refine_ls_shift/su_mean 0.000
_refine_ls_structure_factor_coef Fsqd
_refine_ls_weighting_details 'calc w=1/[\s^2^(Fo^2^)+(0.0813P)^2^] where P=(Fo^2^+2Fc^2^)/3'
_refine_ls_weighting_scheme calc
_refine_ls_wR_factor_gt 0.1376
_refine_ls_wR_factor_ref 0.1667
_reflns_number_gt 6646
_reflns_number_total 11001
_reflns_threshold_expression I>2\s(I)
_cod_data_source_file ic800023d-file004.cif
_cod_data_source_block cmpd3
_cod_original_cell_volume 6088.2(16)
_cod_original_sg_symbol_H-M 'P 21/c'
_cod_database_code 4304922

loop_
_symmetry_equiv_pos_as_xyz
'x, y, z'
'-x, y+1/2, -z+1/2'
'-x, -y, -z'
'x, -y-1/2, z-1/2'

loop_
_atom_site_label
_atom_site_type_symbol
_atom_site_fract_x
_atom_site_fract_y
_atom_site_fract_z
_atom_site_U_iso_or_equiv
_atom_site_adp_type
_atom_site_occupancy
_atom_site_symmetry_multiplicity
_atom_site_calc_flag
_atom_site_refinement_flags
_atom_site_disorder_assembly
_atom_site_disorder_group
Al1 Al 0.19154(12) 0.35476(5) 0.69049(5) 0.0159(3) Uani 1 1 d . . .
Al2 Al 0.40166(13) 0.48922(5) 0.85043(6) 0.0160(3) Uani 1 1 d . . .
Al3 Al 0.69029(12) 0.34563(5) 0.82048(6) 0.0162(3) Uani 1 1 d . . .
Al4 Al 0.50117(13) 0.49867(5) 0.67977(6) 0.0172(3) Uani 1 1 d . . .
P1 P 0.48395(11) 0.36595(4) 0.68455(5) 0.0167(3) Uani 1 1 d . . .
P2 P 0.40200(11) 0.35801(4) 0.82862(5) 0.0154(3) Uani 1 1 d . . .
P3 P 0.24140(11) 0.48404(4) 0.71485(5) 0.0163(3) Uani 1 1 d . . .
P4 P 0.65843(11) 0.47851(4) 0.81331(5) 0.0156(3) Uani 1 1 d . . .
N1 N 0.4673(4) 0.28121(14) 0.61111(15) 0.0219(9) Uani 1 1 d . . .
H1 H 0.3946 0.2725 0.6164 0.026 Uiso 1 1 calc R . .
N2 N 0.4127(4) 0.26834(14) 0.89536(16) 0.0219(9) Uani 1 1 d . . .
H2 H 0.4885 0.2614 0.8917 0.026 Uiso 1 1 calc R . .
N3 N -0.0083(4) 0.52185(19) 0.6349(2) 0.0482(13) Uani 1 1 d . . .
H3 H -0.0207 0.4882 0.6225 0.058 Uiso 1 1 calc R . .
N4 N 0.8174(4) 0.57111(14) 0.83958(16) 0.0226(9) Uani 1 1 d . . .
H4 H 0.7531 0.5828 0.8077 0.027 Uiso 1 1 calc R . .
O1 O 0.3410(3) 0.34651(12) 0.67209(13) 0.0217(7) Uani 1 1 d . . .
O2 O 0.4903(3) 0.42460(11) 0.66674(14) 0.0256(8) Uani 1 1 d . . .
O3 O 0.5874(3) 0.35214(13) 0.74319(13) 0.0260(8) Uani 1 1 d . . .
O4 O 0.7059(3) 0.26827(11) 0.81062(13) 0.0242(7) Uani 1 1 d . . .
H4B H 0.6439 0.2577 0.7756 0.029 Uiso 1 1 d R . .
H4C H 0.6987 0.2464 0.8372 0.029 Uiso 1 1 d R . .
O5 O 0.8617(3) 0.34946(12) 0.81163(13) 0.0232(7) Uani 1 1 d . . .
H5A H 0.8775 0.3202 0.7933 0.028 Uiso 1 1 d R . .
H5B H 0.8990 0.3796 0.8027 0.028 Uiso 1 1 d R . .
O6 O 0.8025(3) 0.33281(12) 0.89950(13) 0.0241(7) Uani 1 1 d . . .
H6A H 0.7676 0.3299 0.9262 0.029 Uiso 1 1 d R . .
H6B H 0.8793 0.3529 0.9195 0.029 Uiso 1 1 d R . .
O7 O 0.7031(3) 0.42044(11) 0.83164(13) 0.0215(7) Uani 1 1 d . . .
O8 O 0.6397(3) 0.49216(12) 0.75328(13) 0.0235(7) Uani 1 1 d . . .
O9 O 0.5409(3) 0.49766(11) 0.82680(13) 0.0193(7) Uani 1 1 d . . .
O10 O 0.5260(3) 0.48855(12) 0.92941(13) 0.0236(7) Uani 1 1 d . . .
H10A H 0.5547 0.5169 0.9519 0.028 Uiso 1 1 d R . .
H10B H 0.5734 0.4621 0.9514 0.028 Uiso 1 1 d R . .
O11 O 0.4020(3) 0.56759(12) 0.85476(14) 0.0264(8) Uani 1 1 d . . .
H11B H 0.3461 0.5881 0.8631 0.032 Uiso 1 1 d R . .
H11A H 0.4624 0.5932 0.8475 0.032 Uiso 1 1 d R . .
O12 O 0.2589(3) 0.49048(12) 0.87857(13) 0.0227(7) Uani 1 1 d . . .
H12A H 0.2709 0.4812 0.9146 0.027 Uiso 1 1 d R . .
H12B H 0.1708 0.4814 0.8559 0.027 Uiso 1 1 d R . .
O13 O 0.2643(3) 0.48726(12) 0.77665(13) 0.0207(7) Uani 1 1 d . . .
O14 O 0.4124(3) 0.41345(11) 0.85580(12) 0.0194(7) Uani 1 1 d . . .
O15 O 0.5391(3) 0.33385(11) 0.83710(13) 0.0198(7) Uani 1 1 d . . .
O16 O 0.2943(3) 0.35479(12) 0.76839(12) 0.0217(7) Uani 1 1 d . . .
O17 O 0.1796(3) 0.43064(11) 0.68558(13) 0.0215(7) Uani 1 1 d . . .
O18 O 0.0205(3) 0.35562(12) 0.70001(14) 0.0253(7) Uani 1 1 d . . .
H18A H 0.0234 0.3873 0.7161 0.030 Uiso 1 1 d R . .
H18B H 0.0008 0.3285 0.7175 0.030 Uiso 1 1 d R . .
O19 O 0.0768(3) 0.35166(12) 0.60907(13) 0.0258(7) Uani 1 1 d . . .
H19A H 0.1266 0.3595 0.5885 0.031 Uiso 1 1 d R . .
H19B H 0.0223 0.3236 0.5892 0.031 Uiso 1 1 d R . .
O20 O 0.1720(3) 0.27703(11) 0.68995(13) 0.0229(7) Uani 1 1 d . . .
H20B H 0.1966 0.2587 0.6666 0.027 Uiso 1 1 d R . .
H20A H 0.1889 0.2592 0.7216 0.027 Uiso 1 1 d R . .
O21 O 0.6436(3) 0.50414(12) 0.65159(13) 0.0237(7) Uani 1 1 d . . .
H21A H 0.6251 0.4919 0.6159 0.028 Uiso 1 1 d R . .
H21B H 0.7264 0.4887 0.6742 0.028 Uiso 1 1 d R . .
O22 O 0.5062(3) 0.57625(12) 0.68217(15) 0.0324(8) Uani 1 1 d . . .
H22A H 0.4711 0.5989 0.6984 0.039 Uiso 1 1 d R . .
H22B H 0.5659 0.5960 0.6759 0.039 Uiso 1 1 d R . .
O23 O 0.3748(3) 0.50700(14) 0.60007(14) 0.0364(9) Uani 1 1 d . . .
O24 O 0.3627(3) 0.50291(11) 0.70404(12) 0.0201(7) Uani 1 1 d . . .
C1 C 0.5383(4) 0.32644(17) 0.63733(18) 0.0186(10) Uani 1 1 d . . .
C2 C 0.6507(5) 0.3407(2) 0.6273(2) 0.0288(11) Uani 1 1 d . . .
H2A H 0.7022 0.3722 0.6447 0.035 Uiso 1 1 calc R . .
C3 C 0.6882(5) 0.3084(2) 0.5913(2) 0.0372(13) Uani 1 1 d . . .
H3A H 0.7652 0.3181 0.5845 0.045 Uiso 1 1 calc R . .
C4 C 0.6137(5) 0.2627(2) 0.5658(2) 0.0377(13) Uani 1 1 d . . .
H4A H 0.6375 0.2411 0.5411 0.045 Uiso 1 1 calc R . .
C5 C 0.5032(5) 0.2490(2) 0.5773(2) 0.0313(12) Uani 1 1 d . . .
H5 H 0.4526 0.2171 0.5613 0.038 Uiso 1 1 calc R . .
C6 C 0.3404(4) 0.31327(17) 0.86960(18) 0.0185(10) Uani 1 1 d . . .
C7 C 0.2187(5) 0.32332(19) 0.8751(2) 0.0264(11) Uani 1 1 d . . .
H7 H 0.1650 0.3541 0.8573 0.032 Uiso 1 1 calc R . .
C8 C 0.1762(5) 0.2876(2) 0.9073(2) 0.0329(12) Uani 1 1 d . . .
H8 H 0.0936 0.2941 0.9109 0.039 Uiso 1 1 calc R . .
C9 C 0.2551(5) 0.2433(2) 0.9332(2) 0.0342(13) Uani 1 1 d . . .
H9 H 0.2283 0.2195 0.9555 0.041 Uiso 1 1 calc R . .
C10 C 0.3735(5) 0.23349(19) 0.9266(2) 0.0283(12) Uani 1 1 d . . .
H10 H 0.4275 0.2025 0.9437 0.034 Uiso 1 1 calc R . .
C11 C 0.1087(4) 0.53499(18) 0.67988(19) 0.0199(10) Uani 1 1 d . . .
C12 C 0.1247(5) 0.5878(2) 0.6978(2) 0.0392(14) Uani 1 1 d . . .
H12 H 0.2064 0.5985 0.7286 0.047 Uiso 1 1 calc R . .
C13 C -0.1088(6) 0.5599(3) 0.6080(3) 0.0567(19) Uani 1 1 d . . .
H13 H -0.1896 0.5493 0.5766 0.068 Uiso 1 1 calc R . .
C14 C -0.0926(7) 0.6123(3) 0.6261(3) 0.0603(19) Uani 1 1 d . . .
H14 H -0.1607 0.6387 0.6074 0.072 Uiso 1 1 calc R . .
C15 C 0.0233(8) 0.6261(2) 0.6716(3) 0.067(2) Uani 1 1 d . . .
H15 H 0.0351 0.6623 0.6855 0.080 Uiso 1 1 calc R . .
C16 C 0.8054(4) 0.51947(17) 0.85738(18) 0.0167(9) Uani 1 1 d . . .
C17 C 0.9074(4) 0.50171(19) 0.9073(2) 0.0273(11) Uani 1 1 d . . .
H17 H 0.9028 0.4663 0.9210 0.033 Uiso 1 1 calc R . .
C18 C 1.0174(5) 0.5353(2) 0.9377(2) 0.0341(13) Uani 1 1 d . . .
H18 H 1.0879 0.5228 0.9719 0.041 Uiso 1 1 calc R . .
C19 C 1.0240(5) 0.5877(2) 0.9177(2) 0.0290(12) Uani 1 1 d . . .
H19 H 1.0982 0.6111 0.9384 0.035 Uiso 1 1 calc R . .
C20 C 0.9217(5) 0.60466(19) 0.8681(2) 0.0273(11) Uani 1 1 d . . .
H20 H 0.9243 0.6400 0.8538 0.033 Uiso 1 1 calc R . .
N5 N -0.0521(4) 0.47192(16) 0.76256(18) 0.0253(9) Uani 1 1 d . . .
O25 O 0.0066(3) 0.44267(14) 0.80697(15) 0.0340(8) Uani 1 1 d . . .
O26 O -0.1138(3) 0.44743(13) 0.71471(15) 0.0327(8) Uani 1 1 d . . .
O27 O -0.0485(4) 0.52198(14) 0.76516(17) 0.0426(10) Uani 1 1 d . . .
N6 N 0.1869(4) 0.67468(17) 0.8435(2) 0.0374(11) Uani 1 1 d . . .
O28 O 0.2268(4) 0.68392(18) 0.80572(19) 0.0594(12) Uani 1 1 d . . .
O29 O 0.2423(4) 0.63749(15) 0.87993(17) 0.0470(10) Uani 1 1 d . . .
O30 O 0.0963(4) 0.70397(15) 0.8478(2) 0.0564(12) Uani 1 1 d . . .
N7 N 0.2620(4) 0.17450(16) 0.78622(18) 0.0264(9) Uani 1 1 d . . .
O31 O 0.3128(4) 0.14640(14) 0.83103(15) 0.0409(9) Uani 1 1 d . . .
O32 O 0.2718(4) 0.15999(14) 0.74196(15) 0.0386(9) Uani 1 1 d . . .
O33 O 0.2022(3) 0.21905(13) 0.78728(15) 0.0354(9) Uani 1 1 d . . .
N8 N 0.5194(4) 0.16987(16) 0.71949(18) 0.0262(9) Uani 1 1 d . . .
O34 O 0.5997(3) 0.14670(14) 0.76398(16) 0.0380(9) Uani 1 1 d . . .
O35 O 0.4436(3) 0.14163(13) 0.67671(15) 0.0338(9) Uani 1 1 d . . .
O36 O 0.5124(3) 0.22060(13) 0.71672(15) 0.0372(9) Uani 1 1 d . . .
N9 N 0.6990(7) 0.1771(3) 0.9182(3) 0.102(3) Uani 1 1 d D . .
O37 O 0.6439(4) 0.21745(17) 0.8898(2) 0.0594(12) Uani 1 1 d D A .
O38A O 0.6570(9) 0.1675(4) 0.9571(4) 0.062(3) Uiso 0.50 1 d PD A 1
O39A O 0.7857(12) 0.1479(4) 0.9060(5) 0.083(4) Uiso 0.50 1 d PD A 1
O38B O 0.6410(12) 0.1391(5) 0.9355(6) 0.107(4) Uiso 0.50 1 d PD A 2
O39B O 0.8254(9) 0.1698(5) 0.9260(6) 0.106(5) Uiso 0.50 1 d PD A 2
N10 N 1.1125(4) 0.35712(16) 1.00258(17) 0.0297(10) Uani 1 1 d . . .
O40 O 1.2279(3) 0.37254(16) 1.03737(16) 0.0474(11) Uani 1 1 d . . .
O41 O 1.0608(3) 0.31436(14) 1.01166(15) 0.0393(9) Uani 1 1 d . . .
O42 O 1.0483(3) 0.38490(13) 0.95803(14) 0.0347(9) Uani 1 1 d . . .
N11 N 0.2547(6) 0.3799(2) 0.5257(2) 0.0516(14) Uani 1 1 d . . .
O43 O 0.2162(5) 0.4230(3) 0.5410(3) 0.123(3) Uani 1 1 d . . .
O44 O 0.3532(5) 0.38075(18) 0.51213(19) 0.0607(12) Uani 1 1 d . . .
O45 O 0.1926(5) 0.3377(2) 0.5256(2) 0.0685(13) Uani 1 1 d . . .
N12 N 0.6355(4) 0.35858(17) 0.98219(16) 0.0297(10) Uani 1 1 d . . .
O46 O 0.6934(3) 0.31531(13) 0.97837(15) 0.0339(8) Uani 1 1 d . . .
O47 O 0.6859(3) 0.40376(14) 0.97717(15) 0.0405(10) Uani 1 1 d . . .
O48 O 0.5286(4) 0.35681(14) 0.99038(15) 0.0380(9) Uani 1 1 d . . .
O49 O 0.2476(3) 0.22351(12) 0.61705(14) 0.0283(8) Uani 1 1 d . . .
H49A H 0.1805 0.2116 0.5833 0.034 Uiso 1 1 d R . .
H49B H 0.3034 0.1942 0.6323 0.034 Uiso 1 1 d R . .
O50 O 0.5698(4) 0.46168(18) 0.54338(17) 0.0601(12) Uani 1 1 d . . .
H50A H 0.6507 0.4537 0.5401 0.072 Uiso 1 1 d R . .
H50B H 0.5427 0.4288 0.5519 0.072 Uiso 1 1 d R . .
O51 O -0.0707(5) 0.2628(2) 0.5604(2) 0.0885(17) Uani 1 1 d . . .
O52 O 0.6531(3) 0.55927(12) 1.01583(13) 0.0279(8) Uani 1 1 d . . .
H52A H 0.7192 0.5787 1.0114 0.034 Uiso 1 1 d R . .
H52B H 0.5901 0.5828 1.0178 0.034 Uiso 1 1 d R . .
O53 O -0.0539(3) 0.27363(13) 0.75494(15) 0.0329(8) Uani 1 1 d . . .
H53A H -0.1133 0.2514 0.7278 0.040 Uiso 1 1 d R . .
H53B H 0.0229 0.2544 0.7771 0.040 Uiso 1 1 d R . .
O54A O 0.1488(7) 0.5724(3) 0.4343(3) 0.073(2) Uiso 0.69 1 d P B 1
O54B O 0.2657(17) 0.5702(7) 0.5066(8) 0.090(5) Uiso 0.31 1 d P C 2
O55A O 0.0989(10) 0.5612(4) 0.5296(5) 0.138(3) Uiso 0.75 1 d P D 1
O55B O -0.019(4) 0.0340(15) 0.0205(17) 0.182(14) Uiso 0.25 1 d P E 2

loop_
_atom_site_aniso_label
_atom_site_aniso_U_11
_atom_site_aniso_U_22
_atom_site_aniso_U_33
_atom_site_aniso_U_23
_atom_site_aniso_U_13
_atom_site_aniso_U_12
Al1 0.0130(6) 0.0124(7) 0.0216(7) -0.0014(5) 0.0066(5) -0.0014(5)
Al2 0.0157(7) 0.0118(7) 0.0219(7) -0.0007(5) 0.0090(6) -0.0002(5)
Al3 0.0136(6) 0.0116(7) 0.0234(7) -0.0003(5) 0.0076(6) 0.0001(5)
Al4 0.0172(7) 0.0128(7) 0.0226(7) 0.0000(5) 0.0093(6) -0.0011(5)
P1 0.0156(6) 0.0136(6) 0.0226(6) -0.0046(5) 0.0097(5) -0.0019(4)
P2 0.0144(6) 0.0112(6) 0.0213(6) 0.0009(5) 0.0082(5) -0.0006(4)
P3 0.0149(6) 0.0121(6) 0.0225(6) 0.0010(5) 0.0083(5) 0.0021(4)
P4 0.0139(6) 0.0116(6) 0.0218(6) -0.0020(5) 0.0080(5) -0.0028(4)
N1 0.023(2) 0.019(2) 0.024(2) -0.0026(17) 0.0099(17) -0.0010(16)
N2 0.021(2) 0.017(2) 0.027(2) 0.0020(17) 0.0086(17) -0.0016(16)
N3 0.045(3) 0.035(3) 0.049(3) 0.009(2) 0.004(2) 0.003(2)
N4 0.0182(19) 0.016(2) 0.026(2) 0.0012(17) 0.0018(16) -0.0036(15)
O1 0.0147(15) 0.0224(17) 0.0304(18) -0.0049(14) 0.0118(13) -0.0028(13)
O2 0.0297(18) 0.0135(16) 0.041(2) -0.0041(14) 0.0218(16) -0.0030(13)
O3 0.0222(17) 0.0297(19) 0.0225(18) -0.0043(14) 0.0056(14) -0.0007(14)
O4 0.0231(17) 0.0153(16) 0.0323(19) -0.0012(14) 0.0098(14) -0.0008(13)
O5 0.0204(16) 0.0172(16) 0.0363(19) -0.0022(14) 0.0160(14) -0.0016(13)
O6 0.0167(16) 0.0277(18) 0.0265(18) 0.0045(14) 0.0078(13) -0.0011(13)
O7 0.0186(16) 0.0132(16) 0.0326(19) -0.0016(13) 0.0105(14) 0.0003(12)
O8 0.0175(16) 0.0292(18) 0.0251(18) -0.0034(14) 0.0102(14) -0.0056(13)
O9 0.0165(15) 0.0166(16) 0.0267(18) 0.0003(13) 0.0109(13) -0.0011(12)
O10 0.0252(17) 0.0176(16) 0.0247(18) -0.0052(14) 0.0072(14) -0.0025(13)
O11 0.0284(18) 0.0128(16) 0.046(2) -0.0026(15) 0.0240(16) 0.0002(13)
O12 0.0172(16) 0.0284(18) 0.0261(18) -0.0021(14) 0.0124(14) -0.0030(13)
O13 0.0161(15) 0.0233(17) 0.0247(17) 0.0053(14) 0.0105(13) 0.0050(13)
O14 0.0222(16) 0.0129(15) 0.0219(17) -0.0012(13) 0.0080(13) 0.0009(12)
O15 0.0148(15) 0.0145(16) 0.0329(19) 0.0041(14) 0.0129(14) 0.0027(12)
O16 0.0249(17) 0.0179(16) 0.0213(17) -0.0005(13) 0.0085(13) -0.0018(13)
O17 0.0226(17) 0.0130(16) 0.0280(18) -0.0007(13) 0.0097(14) -0.0016(12)
O18 0.0215(16) 0.0164(16) 0.041(2) -0.0014(15) 0.0165(15) -0.0036(13)
O19 0.0220(17) 0.0266(18) 0.0239(18) -0.0027(14) 0.0050(14) -0.0069(14)
O20 0.0265(17) 0.0149(16) 0.0292(18) -0.0004(14) 0.0135(14) 0.0002(13)
O21 0.0230(17) 0.0262(18) 0.0252(18) 0.0006(14) 0.0132(14) -0.0016(13)
O22 0.043(2) 0.0111(17) 0.058(2) -0.0007(16) 0.0368(19) -0.0041(14)
O23 0.0288(19) 0.051(2) 0.028(2) 0.0048(17) 0.0105(16) 0.0069(16)
O24 0.0163(16) 0.0192(17) 0.0252(17) 0.0002(13) 0.0090(13) 0.0004(12)
C1 0.021(2) 0.011(2) 0.022(2) 0.0001(19) 0.0075(19) 0.0016(18)
C2 0.027(3) 0.029(3) 0.036(3) -0.008(2) 0.019(2) -0.004(2)
C3 0.034(3) 0.043(3) 0.048(3) -0.007(3) 0.030(3) -0.003(3)
C4 0.043(3) 0.039(3) 0.036(3) -0.009(3) 0.021(3) 0.009(3)
C5 0.043(3) 0.023(3) 0.028(3) -0.007(2) 0.014(2) 0.001(2)
C6 0.020(2) 0.015(2) 0.021(2) -0.0035(19) 0.0082(19) -0.0040(18)
C7 0.026(3) 0.023(3) 0.036(3) -0.007(2) 0.019(2) -0.006(2)
C8 0.037(3) 0.030(3) 0.046(3) -0.011(3) 0.031(3) -0.012(2)
C9 0.051(3) 0.024(3) 0.035(3) -0.005(2) 0.026(3) -0.019(2)
C10 0.041(3) 0.016(2) 0.025(3) 0.002(2) 0.011(2) -0.007(2)
C11 0.014(2) 0.021(2) 0.024(3) 0.004(2) 0.0066(19) -0.0003(18)
C12 0.043(3) 0.021(3) 0.038(3) -0.003(2) 0.001(3) 0.011(2)
C13 0.030(3) 0.068(5) 0.054(4) 0.037(4) -0.001(3) 0.013(3)
C14 0.066(5) 0.058(5) 0.067(5) 0.035(4) 0.038(4) 0.043(4)
C15 0.096(5) 0.026(3) 0.065(5) -0.003(3) 0.021(4) 0.032(3)
C16 0.018(2) 0.015(2) 0.020(2) -0.0033(18) 0.0104(19) -0.0003(18)
C17 0.024(3) 0.021(3) 0.030(3) 0.001(2) 0.004(2) -0.002(2)
C18 0.021(3) 0.040(3) 0.028(3) 0.001(2) -0.003(2) 0.004(2)
C19 0.020(2) 0.029(3) 0.036(3) -0.009(2) 0.010(2) -0.007(2)
C20 0.028(3) 0.017(2) 0.036(3) -0.003(2) 0.013(2) -0.011(2)
N5 0.021(2) 0.021(2) 0.041(3) -0.001(2) 0.0203(19) 0.0005(17)
O25 0.0286(19) 0.033(2) 0.039(2) 0.0043(17) 0.0130(16) -0.0072(16)
O26 0.0300(19) 0.029(2) 0.037(2) -0.0054(17) 0.0117(16) 0.0049(15)
O27 0.046(2) 0.020(2) 0.072(3) -0.0049(19) 0.034(2) -0.0040(16)
N6 0.031(3) 0.030(3) 0.055(3) 0.006(2) 0.021(2) -0.001(2)
O28 0.053(3) 0.073(3) 0.062(3) 0.022(2) 0.034(2) 0.011(2)
O29 0.060(3) 0.035(2) 0.061(3) 0.019(2) 0.040(2) 0.0230(19)
O30 0.037(2) 0.034(2) 0.103(4) 0.008(2) 0.034(2) 0.0148(18)
N7 0.027(2) 0.020(2) 0.035(3) -0.0045(19) 0.0151(19) -0.0012(17)
O31 0.057(2) 0.035(2) 0.038(2) 0.0145(18) 0.0277(19) 0.0194(18)
O32 0.048(2) 0.036(2) 0.032(2) -0.0037(17) 0.0161(18) 0.0084(17)
O33 0.037(2) 0.0227(19) 0.046(2) -0.0024(16) 0.0175(17) 0.0112(16)
N8 0.022(2) 0.021(2) 0.037(3) -0.001(2) 0.0127(19) -0.0034(17)
O34 0.0305(19) 0.030(2) 0.048(2) 0.0110(18) 0.0119(18) -0.0011(16)
O35 0.0268(18) 0.0260(19) 0.046(2) -0.0167(17) 0.0128(17) -0.0021(15)
O36 0.044(2) 0.0139(18) 0.043(2) 0.0007(16) 0.0065(17) -0.0022(15)
N9 0.068(5) 0.154(7) 0.097(6) 0.070(5) 0.047(4) 0.024(5)
O37 0.062(3) 0.055(3) 0.072(3) 0.013(2) 0.040(3) 0.012(2)
N10 0.029(2) 0.029(2) 0.031(2) 0.002(2) 0.013(2) -0.0024(19)
O40 0.028(2) 0.057(3) 0.041(2) 0.0134(19) -0.0010(17) -0.0199(18)
O41 0.036(2) 0.032(2) 0.042(2) 0.0125(17) 0.0095(17) -0.0124(16)
O42 0.0324(19) 0.0270(19) 0.034(2) 0.0115(16) 0.0039(16) 0.0015(15)
N11 0.048(3) 0.061(4) 0.036(3) -0.010(3) 0.008(3) 0.012(3)
O43 0.055(3) 0.122(5) 0.146(6) -0.102(5) -0.004(3) 0.006(3)
O44 0.055(3) 0.071(3) 0.058(3) 0.000(2) 0.025(2) -0.011(2)
O45 0.079(3) 0.064(3) 0.083(4) 0.000(3) 0.054(3) -0.005(3)
N12 0.030(2) 0.030(2) 0.023(2) 0.0026(19) 0.0046(18) -0.001(2)
O46 0.040(2) 0.0231(19) 0.045(2) 0.0060(16) 0.0252(18) 0.0078(16)
O47 0.0284(19) 0.026(2) 0.048(2) 0.0119(17) -0.0025(17) -0.0038(16)
O48 0.037(2) 0.036(2) 0.043(2) 0.0003(17) 0.0189(18) 0.0027(17)
O49 0.0274(18) 0.0196(17) 0.036(2) -0.0085(15) 0.0109(15) -0.0011(14)
O50 0.068(3) 0.072(3) 0.049(3) -0.008(2) 0.034(2) -0.010(2)
O51 0.064(3) 0.085(4) 0.116(5) -0.043(3) 0.036(3) -0.009(3)
O52 0.0312(18) 0.0209(17) 0.039(2) -0.0037(15) 0.0216(16) -0.0068(14)
O53 0.0295(19) 0.0219(18) 0.050(2) -0.0078(16) 0.0193(17) -0.0018(14)

loop_
_atom_type_symbol
_atom_type_description
_atom_type_scat_dispersion_real
_atom_type_scat_dispersion_imag
_atom_type_scat_source
C C 0.0033 0.0016 'International Tables Vol C Tables 4.2.6.8 and 6.1.1.4'
H H 0.0000 0.0000 'International Tables Vol C Tables 4.2.6.8 and 6.1.1.4'
Al Al 0.0645 0.0514 'International Tables Vol C Tables 4.2.6.8 and 6.1.1.4'
N N 0.0061 0.0033 'International Tables Vol C Tables 4.2.6.8 and 6.1.1.4'
O O 0.0106 0.0060 'International Tables Vol C Tables 4.2.6.8 and 6.1.1.4'
P P 0.1023 0.0942 'International Tables Vol C Tables 4.2.6.8 and 6.1.1.4'

loop_
_geom_angle_atom_site_label_1
_geom_angle_atom_site_label_2
_geom_angle_atom_site_label_3
_geom_angle
_geom_angle_site_symmetry_1
_geom_angle_site_symmetry_3
_geom_angle_publ_flag
O16 Al1 O17 93.82(14) . . ?
O16 Al1 O1 95.12(14) . . ?
O17 Al1 O1 97.62(14) . . ?
O16 Al1 O20 91.28(14) . . ?
O17 Al1 O20 170.67(14) . . ?
O1 Al1 O20 89.69(14) . . ?
O16 Al1 O19 176.81(15) . . ?
O17 Al1 O19 88.32(14) . . ?
O1 Al1 O19 86.92(14) . . ?
O20 Al1 O19 86.28(13) . . ?
O16 Al1 O18 91.74(14) . . ?
O17 Al1 O18 87.49(13) . . ?
O1 Al1 O18 171.13(15) . . ?
O20 Al1 O18 84.55(13) . . ?
O19 Al1 O18 85.99(14) . . ?
O9 Al2 O14 95.87(14) . . ?
O9 Al2 O13 94.11(14) . . ?
O14 Al2 O13 92.80(14) . . ?
O9 Al2 O10 92.88(14) . . ?
O14 Al2 O10 85.30(13) . . ?
O13 Al2 O10 172.91(15) . . ?
O9 Al2 O11 85.73(14) . . ?
O14 Al2 O11 173.07(15) . . ?
O13 Al2 O11 93.81(14) . . ?
O10 Al2 O11 87.89(14) . . ?
O9 Al2 O12 172.35(14) . . ?
O14 Al2 O12 91.27(13) . . ?
O13 Al2 O12 88.25(13) . . ?
O10 Al2 O12 84.97(14) . . ?
O11 Al2 O12 86.85(13) . . ?
O3 Al3 O7 93.18(14) . . ?
O3 Al3 O15 94.29(14) . . ?
O7 Al3 O15 97.60(14) . . ?
O3 Al3 O6 175.00(15) . . ?
O7 Al3 O6 91.32(14) . . ?
O15 Al3 O6 87.25(14) . . ?
O3 Al3 O4 89.30(15) . . ?
O7 Al3 O4 171.19(14) . . ?
O15 Al3 O4 90.63(13) . . ?
O6 Al3 O4 85.93(14) . . ?
O3 Al3 O5 92.25(14) . . ?
O7 Al3 O5 87.60(13) . . ?
O15 Al3 O5 171.40(14) . . ?
O6 Al3 O5 85.77(13) . . ?
O4 Al3 O5 83.86(13) . . ?
O2 Al4 O24 96.84(14) . . ?
O2 Al4 O8 93.72(15) . . ?
O24 Al4 O8 94.27(14) . . ?
O2 Al4 O22 171.95(17) . . ?
O24 Al4 O22 87.08(14) . . ?
O8 Al4 O22 92.99(15) . . ?
O2 Al4 O23 86.93(15) . . ?
O24 Al4 O23 92.68(14) . . ?
O8 Al4 O23 172.89(15) . . ?
O22 Al4 O23 85.86(16) . . ?
O2 Al4 O21 89.95(14) . . ?
O24 Al4 O21 172.63(14) . . ?
O8 Al4 O21 88.13(14) . . ?
O22 Al4 O21 85.83(14) . . ?
O23 Al4 O21 84.79(14) . . ?
O3 P1 O1 113.96(18) . . ?
O3 P1 O2 114.32(18) . . ?
O1 P1 O2 113.82(17) . . ?
O3 P1 C1 104.21(18) . . ?
O1 P1 C1 105.68(18) . . ?
O2 P1 C1 103.30(19) . . ?
O16 P2 O14 113.81(16) . . ?
O16 P2 O15 114.33(17) . . ?
O14 P2 O15 113.80(17) . . ?
O16 P2 C6 104.98(18) . . ?
O14 P2 C6 104.08(18) . . ?
O15 P2 C6 104.33(18) . . ?
O13 P3 O24 113.85(17) . . ?
O13 P3 O17 114.57(18) . . ?
O24 P3 O17 113.73(17) . . ?
O13 P3 C11 103.69(19) . . ?
O24 P3 C11 104.85(18) . . ?
O17 P3 C11 104.59(18) . . ?
O7 P4 O8 114.66(18) . . ?
O7 P4 O9 113.87(17) . . ?
O8 P4 O9 113.46(17) . . ?
O7 P4 C16 104.02(18) . . ?
O8 P4 C16 103.29(18) . . ?
O9 P4 C16 106.03(18) . . ?
C5 N1 C1 123.2(4) . . ?
C5 N1 H1 118.4 . . ?
C1 N1 H1 118.4 . . ?
C6 N2 C10 123.2(4) . . ?
C6 N2 H2 118.4 . . ?
C10 N2 H2 118.4 . . ?
C11 N3 C13 122.0(5) . . ?
C11 N3 H3 119.0 . . ?
C13 N3 H3 119.0 . . ?
C20 N4 C16 123.9(4) . . ?
C20 N4 H4 118.1 . . ?
C16 N4 H4 118.1 . . ?
P1 O1 Al1 145.0(2) . . ?
P1 O2 Al4 152.2(2) . . ?
P1 O3 Al3 166.7(2) . . ?
Al3 O4 H4B 110.0 . . ?
Al3 O4 H4C 116.4 . . ?
H4B O4 H4C 109.3 . . ?
Al3 O5 H5A 114.4 . . ?
Al3 O5 H5B 127.1 . . ?
H5A O5 H5B 107.7 . . ?
Al3 O6 H6A 122.8 . . ?
Al3 O6 H6B 122.3 . . ?
H6A O6 H6B 99.9 . . ?
P4 O7 Al3 152.7(2) . . ?
P4 O8 Al4 140.21(19) . . ?
P4 O9 Al2 155.13(19) . . ?
Al2 O10 H10A 126.7 . . ?
Al2 O10 H10B 131.2 . . ?
H10A O10 H10B 102.0 . . ?
Al2 O11 H11B 127.0 . . ?
Al2 O11 H11A 128.0 . . ?
H11B O11 H11A 105.0 . . ?
Al2 O12 H12A 125.1 . . ?
Al2 O12 H12B 121.7 . . ?
H12A O12 H12B 105.2 . . ?
P3 O13 Al2 142.36(19) . . ?
P2 O14 Al2 150.6(2) . . ?
P2 O15 Al3 142.44(19) . . ?
P2 O16 Al1 168.1(2) . . ?
P3 O17 Al1 145.2(2) . . ?
Al1 O18 H18A 102.7 . . ?
Al1 O18 H18B 119.9 . . ?
H18A O18 H18B 113.3 . . ?
Al1 O19 H19A 110.9 . . ?
Al1 O19 H19B 127.4 . . ?
H19A O19 H19B 103.0 . . ?
Al1 O20 H20B 116.8 . . ?
Al1 O20 H20A 120.7 . . ?
H20B O20 H20A 112.3 . . ?
Al4 O21 H21A 118.7 . . ?
Al4 O21 H21B 116.0 . . ?
H21A O21 H21B 104.7 . . ?
Al4 O22 H22A 129.8 . . ?
Al4 O22 H22B 124.2 . . ?
H22A O22 H22B 103.8 . . ?
P3 O24 Al4 157.6(2) . . ?
N1 C1 C2 117.9(4) . . ?
N1 C1 P1 119.6(3) . . ?
C2 C1 P1 122.5(3) . . ?
C1 C2 C3 119.8(4) . . ?
C1 C2 H2A 120.1 . . ?
C3 C2 H2A 120.1 . . ?
C4 C3 C2 120.4(5) . . ?
C4 C3 H3A 119.8 . . ?
C2 C3 H3A 119.8 . . ?
C3 C4 C5 118.5(5) . . ?
C3 C4 H4A 120.8 . . ?
C5 C4 H4A 120.8 . . ?
N1 C5 C4 120.2(5) . . ?
N1 C5 H5 119.9 . . ?
C4 C5 H5 119.9 . . ?
N2 C6 C7 117.7(4) . . ?
N2 C6 P2 120.0(3) . . ?
C7 C6 P2 122.3(3) . . ?
C6 C7 C8 120.0(5) . . ?
C6 C7 H7 120.0 . . ?
C8 C7 H7 120.0 . . ?
C9 C8 C7 119.6(5) . . ?
C9 C8 H8 120.2 . . ?
C7 C8 H8 120.2 . . ?
C8 C9 C10 119.7(5) . . ?
C8 C9 H9 120.1 . . ?
C10 C9 H9 120.1 . . ?
N2 C10 C9 119.8(4) . . ?
N2 C10 H10 120.1 . . ?
C9 C10 H10 120.1 . . ?
N3 C11 C12 117.4(4) . . ?
N3 C11 P3 121.3(3) . . ?
C12 C11 P3 121.3(3) . . ?
C11 C12 C15 121.0(5) . . ?
C11 C12 H12 119.5 . . ?
C15 C12 H12 119.5 . . ?
C14 C13 N3 120.4(6) . . ?
C14 C13 H13 119.8 . . ?
N3 C13 H13 119.8 . . ?
C15 C14 C13 118.5(5) . . ?
C15 C14 H14 120.8 . . ?
C13 C14 H14 120.8 . . ?
C14 C15 C12 120.7(6) . . ?
C14 C15 H15 119.6 . . ?
C12 C15 H15 119.6 . . ?
N4 C16 C17 117.3(4) . . ?
N4 C16 P4 118.5(3) . . ?
C17 C16 P4 124.2(3) . . ?
C16 C17 C18 120.4(4) . . ?
C16 C17 H17 119.8 . . ?
C18 C17 H17 119.8 . . ?
C17 C18 C19 120.0(4) . . ?
C17 C18 H18 120.0 . . ?
C19 C18 H18 120.0 . . ?
C20 C19 C18 118.8(4) . . ?
C20 C19 H19 120.6 . . ?
C18 C19 H19 120.6 . . ?
N4 C20 C19 119.7(4) . . ?
N4 C20 H20 120.1 . . ?
C19 C20 H20 120.1 . . ?
O27 N5 O25 121.3(4) . . ?
O27 N5 O26 120.8(4) . . ?
O25 N5 O26 118.0(4) . . ?
O28 N6 O30 120.2(5) . . ?
O28 N6 O29 120.4(4) . . ?
O30 N6 O29 119.3(5) . . ?
O32 N7 O31 121.3(4) . . ?
O32 N7 O33 120.2(4) . . ?
O31 N7 O33 118.6(4) . . ?
O36 N8 O34 120.5(4) . . ?
O36 N8 O35 119.5(4) . . ?
O34 N8 O35 120.0(4) . . ?
O37 N9 O38A 112.1(7) . . ?
O37 N9 O38B 126.9(8) . . ?
O38A N9 O38B 39.1(6) . . ?
O37 N9 O39B 114.6(7) . . ?
O38A N9 O39B 122.7(9) . . ?
O38B N9 O39B 118.0(9) . . ?
O37 N9 O39A 120.6(7) . . ?
O38A N9 O39A 127.3(8) . . ?
O38B N9 O39A 100.6(10) . . ?
O39B N9 O39A 33.0(7) . . ?
O40 N10 O41 120.2(4) . . ?
O40 N10 O42 119.6(4) . . ?
O41 N10 O42 120.2(4) . . ?
O45 N11 O44 122.5(5) . . ?
O45 N11 O43 117.1(6) . . ?
O44 N11 O43 120.4(7) . . ?
O48 N12 O46 120.4(4) . . ?
O48 N12 O47 120.8(4) . . ?
O46 N12 O47 118.9(4) . . ?
H49A O49 H49B 106.0 . . ?
H50A O50 H50B 104.0 . . ?
H52A O52 H52B 108.6 . . ?
H53A O53 H53B 109.7 . . ?

loop_
_geom_bond_atom_site_label_1
_geom_bond_atom_site_label_2
_geom_bond_distance
_geom_bond_site_symmetry_2
_geom_bond_publ_flag
Al1 O16 1.840(3) . ?
Al1 O17 1.853(3) . ?
Al1 O1 1.858(3) . ?
Al1 O20 1.903(3) . ?
Al1 O19 1.937(3) . ?
Al1 O18 1.945(3) . ?
Al2 O9 1.840(3) . ?
Al2 O14 1.850(3) . ?
Al2 O13 1.854(3) . ?
Al2 O10 1.908(3) . ?
Al2 O11 1.911(3) . ?
Al2 O12 1.944(3) . ?
Al3 O3 1.833(3) . ?
Al3 O7 1.840(3) . ?
Al3 O15 1.860(3) . ?
Al3 O6 1.906(3) . ?
Al3 O4 1.917(3) . ?
Al3 O5 1.942(3) . ?
Al4 O2 1.829(3) . ?
Al4 O24 1.834(3) . ?
Al4 O8 1.860(3) . ?
Al4 O22 1.890(3) . ?
Al4 O23 1.939(3) . ?
Al4 O21 1.946(3) . ?
P1 O3 1.490(3) . ?
P1 O1 1.503(3) . ?
P1 O2 1.510(3) . ?
P1 C1 1.823(4) . ?
P2 O16 1.498(3) . ?
P2 O14 1.502(3) . ?
P2 O15 1.509(3) . ?
P2 C6 1.819(4) . ?
P3 O13 1.505(3) . ?
P3 O24 1.508(3) . ?
P3 O17 1.510(3) . ?
P3 C11 1.816(4) . ?
P4 O7 1.504(3) . ?
P4 O8 1.508(3) . ?
P4 O9 1.511(3) . ?
P4 C16 1.808(4) . ?
N1 C5 1.339(6) . ?
N1 C1 1.348(5) . ?
N1 H1 0.8700 . ?
N2 C6 1.344(5) . ?
N2 C10 1.349(6) . ?
N2 H2 0.8700 . ?
N3 C11 1.343(6) . ?
N3 C13 1.368(7) . ?
N3 H3 0.8700 . ?
N4 C20 1.329(5) . ?
N4 C16 1.362(5) . ?
N4 H4 0.8700 . ?
O4 H4B 0.9051 . ?
O4 H4C 0.8944 . ?
O5 H5A 0.9074 . ?
O5 H5B 0.9101 . ?
O6 H6A 0.9101 . ?
O6 H6B 0.9099 . ?
O10 H10A 0.8703 . ?
O10 H10B 0.8685 . ?
O11 H11B 0.8719 . ?
O11 H11A 0.9716 . ?
O12 H12A 0.9086 . ?
O12 H12B 0.9059 . ?
O18 H18A 0.8696 . ?
O18 H18B 0.8714 . ?
O19 H19A 0.9133 . ?
O19 H19B 0.9055 . ?
O20 H20B 0.8720 . ?
O20 H20A 0.8717 . ?
O21 H21A 0.9052 . ?
O21 H21B 0.9131 . ?
O22 H22A 0.8658 . ?
O22 H22B 0.8665 . ?
C1 C2 1.375(6) . ?
C2 C3 1.395(7) . ?
C2 H2A 0.9400 . ?
C3 C4 1.367(7) . ?
C3 H3A 0.9400 . ?
C4 C5 1.372(7) . ?
C4 H4A 0.9400 . ?
C5 H5 0.9400 . ?
C6 C7 1.389(6) . ?
C7 C8 1.400(7) . ?
C7 H7 0.9400 . ?
C8 C9 1.360(7) . ?
C8 H8 0.9400 . ?
C9 C10 1.368(7) . ?
C9 H9 0.9400 . ?
C10 H10 0.9400 . ?
C11 C12 1.352(6) . ?
C12 C15 1.376(7) . ?
C12 H12 0.9400 . ?
C13 C14 1.346(9) . ?
C13 H13 0.9400 . ?
C14 C15 1.345(9) . ?
C14 H14 0.9400 . ?
C15 H15 0.9400 . ?
C16 C17 1.362(6) . ?
C17 C18 1.378(6) . ?
C17 H17 0.9400 . ?
C18 C19 1.388(7) . ?
C18 H18 0.9400 . ?
C19 C20 1.355(6) . ?
C19 H19 0.9400 . ?
C20 H20 0.9400 . ?
N5 O27 1.220(5) . ?
N5 O25 1.268(5) . ?
N5 O26 1.276(5) . ?
N6 O28 1.233(6) . ?
N6 O30 1.245(5) . ?
N6 O29 1.259(5) . ?
N7 O32 1.237(5) . ?
N7 O31 1.253(5) . ?
N7 O33 1.265(5) . ?
N8 O36 1.238(5) . ?
N8 O34 1.244(5) . ?
N8 O35 1.264(5) . ?
N9 O37 1.220(6) . ?
N9 O38A 1.276(7) . ?
N9 O38B 1.290(8) . ?
N9 O39B 1.296(8) . ?
N9 O39A 1.308(8) . ?
N10 O40 1.244(5) . ?
N10 O41 1.246(5) . ?
N10 O42 1.259(5) . ?
N11 O45 1.223(7) . ?
N11 O44 1.241(6) . ?
N11 O43 1.249(6) . ?
N12 O48 1.247(5) . ?
N12 O46 1.247(5) . ?
N12 O47 1.255(5) . ?
O49 H49A 0.9130 . ?
O49 H49B 0.9073 . ?
O50 H50A 0.9252 . ?
O50 H50B 0.9085 . ?
O52 H52A 0.8972 . ?
O52 H52B 0.9021 . ?
O53 H53A 0.9019 . ?
O53 H53B 0.9101 . ?

loop_
_geom_hbond_atom_site_label_D
_geom_hbond_atom_site_label_H
_geom_hbond_atom_site_label_A
_geom_hbond_distance_DH
_geom_hbond_distance_HA
_geom_hbond_distance_DA
_geom_hbond_angle_DHA
_geom_hbond_site_symmetry_A
N1 H1 O49 0.87 1.98 2.797(5) 156.0 .
N1 H1 O1 0.87 2.51 2.928(5) 110.2 .
N2 H2 O37 0.87 2.00 2.822(5) 158.4 .
O4 H4B O36 0.91 1.82 2.701(4) 163.8 .
O4 H4C O37 0.89 1.83 2.691(5) 162.2 .
O5 H5A O53 0.91 1.84 2.728(4) 164.2 1_655
O5 H5B O25 0.91 1.89 2.780(4) 163.5 1_655
O6 H6A O46 0.91 1.85 2.760(5) 173.2 .
O6 H6B O42 0.91 1.83 2.738(4) 171.5 .
O10 H10A O52 0.87 1.85 2.689(4) 160.8 .
O10 H10B O47 0.87 1.80 2.636(4) 160.9 .
O11 H11B O29 0.87 1.81 2.674(4) 173.2 .
O11 H11A O35 0.97 1.82 2.783(4) 171.7 2_656
O12 H12A O52 0.91 1.90 2.755(4) 155.5 3_667
O12 H12B O25 0.91 1.93 2.809(4) 164.0 .
O18 H18A O26 0.87 2.06 2.767(4) 137.5 .
O18 H18B O53 0.87 1.88 2.747(4) 175.2 .
O19 H19A O45 0.91 2.08 2.909(5) 149.7 .
O19 H19B O51 0.91 1.77 2.663(5) 171.1 .
O20 H20B O49 0.87 1.80 2.670(4) 177.6 .
O20 H20A O33 0.87 1.90 2.772(5) 173.0 .
O21 H21A O50 0.91 1.86 2.756(5) 172.9 .
O21 H21B O26 0.91 1.88 2.788(4) 171.6 1_655
O22 H22A O34 0.87 1.86 2.729(5) 177.7 2_656
O22 H22B O31 0.87 1.85 2.707(4) 171.1 2_656
O49 H49A O41 0.91 1.86 2.770(5) 173.1 4_465
O49 H49B O35 0.91 1.94 2.837(4) 168.7 .
O50 H50A O54B 0.93 1.86 2.690(18) 147.5 3_666
O50 H50A O54A 0.93 2.06 2.940(8) 157.4 3_666
O50 H50B O44 0.91 2.19 2.890(6) 133.2 .
O52 H52A O40 0.90 1.97 2.774(5) 148.0 3_767
O52 H52B O48 0.90 1.90 2.779(5) 165.5 3_667
O53 H53A O28 0.90 2.01 2.868(5) 157.8 2_546
O53 H53B O33 0.91 2.02 2.841(4) 149.7 .
